data_7056127
loop_
_publ_author_name
'Arunkumar, Chellaiah'
'Kooriyaden, Fasalu Rahman'
'Zhang, Xiaochen'
'Subramaniam, Sujatha'
'Zhao, Jianzhang'

_publ_section_title
;
 Fluorinated meso-tetraaryl Pt(II)-porphyrins: Structure, Photophysical,
 Electrochemical and Phosphorescent Oxygen Sensing Studies
;
_journal_name_full 'New J. Chem.'
_journal_paper_doi 10.1039/C7NJ01141E
_journal_year 2017
_chemical_formula_moiety 'C44 H20 F8 N4 Pt'
_chemical_formula_sum 'C44 H20 F8 N4 Pt'
_chemical_formula_weight 951.73
_chemical_name_systematic
; 
 ? 
;
_space_group_IT_number 122
_symmetry_cell_setting tetragonal
_symmetry_space_group_name_Hall 'I -4 2bw'
_symmetry_space_group_name_H-M 'I -4 2 d'
_atom_sites_solution_hydrogens geom
_atom_sites_solution_primary direct
_atom_sites_solution_secondary difmap
_audit_creation_method SHELXL-97
_audit_update_record
;
2014-04-21 deposited with the CCDC.
2017-05-02 downloaded from the CCDC.
;
_cell_angle_alpha 90.00
_cell_angle_beta 90.00
_cell_angle_gamma 90.00
_cell_formula_units_Z 4
_cell_length_a 15.396(7)
_cell_length_b 15.396(7)
_cell_length_c 14.482(15)
_cell_measurement_reflns_used 6205
_cell_measurement_temperature 296(2)
_cell_measurement_theta_max 55.829
_cell_measurement_theta_min 5.291
_cell_volume 3433(4)
_computing_cell_refinement 'APEX2/SAINT (Bruker, 2004)'
_computing_data_collection 'APEX2 (Bruker, 2004)'
_computing_data_reduction 'SAINT/XPREP (Bruker, 2004)'
_computing_molecular_graphics 'ORTEP3 (Farrugia, 1997) and Mercury (Bruno et al., 2002)'
_computing_publication_material 'SHELXL-97 (Sheldrick, 1997)'
_computing_structure_refinement 'SHELXL-97 (Sheldrick, 1997)'
_computing_structure_solution 'SIR92 (Altornare et al., 1993)'
_diffrn_ambient_temperature 296(2)
_diffrn_measured_fraction_theta_full 0.990
_diffrn_measured_fraction_theta_max 0.990
_diffrn_measurement_device_type 'Bruker axs kappa apex2 CCD Diffractometer'
_diffrn_measurement_method '\w and \f scan'
_diffrn_radiation_monochromator graphite
_diffrn_radiation_source 'fine-focus sealed tube'
_diffrn_radiation_type MoK\a
_diffrn_radiation_wavelength 0.71073
_diffrn_reflns_av_R_equivalents 0.0828
_diffrn_reflns_av_sigmaI/netI 0.0567
_diffrn_reflns_limit_h_max 17
_diffrn_reflns_limit_h_min -20
_diffrn_reflns_limit_k_max 15
_diffrn_reflns_limit_k_min -20
_diffrn_reflns_limit_l_max 18
_diffrn_reflns_limit_l_min -19
_diffrn_reflns_number 11116
_diffrn_reflns_theta_full 28.09
_diffrn_reflns_theta_max 28.09
_diffrn_reflns_theta_min 1.93
_exptl_absorpt_coefficient_mu 4.173
_exptl_absorpt_correction_T_max 0.4219
_exptl_absorpt_correction_T_min 0.3229
_exptl_absorpt_correction_type multi-scan
_exptl_absorpt_process_details 'SADABS (Bruker, 1999)'
_exptl_crystal_colour purple
_exptl_crystal_density_diffrn 1.842
_exptl_crystal_density_method 'not measured'
_exptl_crystal_description block
_exptl_crystal_F_000 1848
_exptl_crystal_size_max 0.35
_exptl_crystal_size_mid 0.30
_exptl_crystal_size_min 0.25
_refine_diff_density_max 0.907
_refine_diff_density_min -0.828
_refine_diff_density_rms 0.250
_refine_ls_abs_structure_details 'Flack H D (1983), Acta Cryst. A39, 876-881'
_refine_ls_abs_structure_Flack 0.07(2)
_refine_ls_extinction_method none
_refine_ls_goodness_of_fit_ref 1.176
_refine_ls_hydrogen_treatment constr
_refine_ls_matrix_type full
_refine_ls_number_parameters 129
_refine_ls_number_reflns 2060
_refine_ls_number_restraints 0
_refine_ls_restrained_S_all 1.176
_refine_ls_R_factor_all 0.0415
_refine_ls_R_factor_gt 0.0307
_refine_ls_shift/su_max 0.000
_refine_ls_shift/su_mean 0.000
_refine_ls_structure_factor_coef Fsqd
_refine_ls_weighting_details 'calc w=1/[\s^2^(Fo^2^)+(0.0522P)^2^+0.0000P] where P=(Fo^2^+2Fc^2^)/3'
_refine_ls_weighting_scheme calc
_refine_ls_wR_factor_gt 0.0755
_refine_ls_wR_factor_ref 0.0984
_reflns_number_gt 1761
_reflns_number_total 2060
_reflns_threshold_expression >2sigma(I)
_cod_data_source_file c7nj01141e2.cif
_cod_data_source_block shelxl
_cod_depositor_comments
;
The following automatic conversions were performed:

'_symmetry_cell_setting' value 'Tetragonal' changed to 'tetragonal'
according to
/home/data/users/saulius/crontab/automatic-downloads/rss-feeds/RSC/lib/dictionaries/cif_core.dic
dictionary named 'cif_core.dic' version 2.4.2 from 2011-04-26.

Automatic conversion script
Id: cif_fix_values 4973 2017-02-22 13:04:09Z antanas 
;
_cod_original_sg_symbol_H-M I-42d
_cod_database_code 7056127

loop_
_symmetry_equiv_pos_as_xyz
'x, y, z'
'y, -x, -z'
'-y, x, -z'
'x+1/2, -y, -z+3/4'
'-x+1/2, y, -z+3/4'
'-x, -y, z'
'-y+1/2, -x, z+3/4'
'y+1/2, x, z+3/4'
'x+1/2, y+1/2, z+1/2'
'y+1/2, -x+1/2, -z+1/2'
'-y+1/2, x+1/2, -z+1/2'
'x+1, -y+1/2, -z+5/4'
'-x+1, y+1/2, -z+5/4'
'-x+1/2, -y+1/2, z+1/2'
'-y+1, -x+1/2, z+5/4'
'y+1, x+1/2, z+5/4'

loop_
_atom_site_label
_atom_site_type_symbol
_atom_site_fract_x
_atom_site_fract_y
_atom_site_fract_z
_atom_site_U_iso_or_equiv
_atom_site_adp_type
_atom_site_occupancy
_atom_site_symmetry_multiplicity
_atom_site_calc_flag
_atom_site_refinement_flags
C1 C 0.5319(4) 0.6949(4) 0.9835(5) 0.0332(14) Uani 1 1 d .
C2 C 0.6006(4) 0.7581(4) 0.9826(5) 0.0414(16) Uani 1 1 d .
H2 H 0.5951 0.8173 0.9711 0.050 Uiso 1 1 calc R
C3 C 0.2852(4) 0.6748(4) 0.9983(7) 0.0443(16) Uani 1 1 d .
H3 H 0.2608 0.7298 0.9921 0.053 Uiso 1 1 calc R
C4 C 0.3760(5) 0.6535(5) 0.9892(6) 0.0377(17) Uani 1 1 d .
C5 C 0.4433(4) 0.7150(4) 0.9755(4) 0.0340(15) Uani 1 1 d .
C6 C 0.4163(4) 0.8051(4) 0.9468(4) 0.0323(13) Uani 1 1 d .
C7 C 0.3917(5) 0.8164(5) 0.8564(5) 0.0456(16) Uani 1 1 d .
H7 H 0.3914 0.7702 0.8151 0.055 Uiso 1 1 calc R
C8 C 0.3673(6) 0.8998(6) 0.8285(6) 0.056(2) Uani 1 1 d .
C9 C 0.3675(6) 0.9689(5) 0.8854(5) 0.0515(18) Uani 1 1 d .
H9 H 0.3520 1.0239 0.8646 0.062 Uiso 1 1 calc R
C10 C 0.3916(6) 0.9549(5) 0.9749(6) 0.052(2) Uani 1 1 d .
C11 C 0.4149(6) 0.8739(5) 1.0073(6) 0.0464(16) Uani 1 1 d .
H11 H 0.4294 0.8660 1.0690 0.056 Uiso 1 1 calc R
N1 N 0.5650(3) 0.6130(3) 1.0007(4) 0.0291(9) Uani 1 1 d .
F1 F 0.3906(4) 1.0225(3) 1.0332(4) 0.0817(19) Uani 1 1 d .
F2 F 0.3430(5) 0.9100(4) 0.7392(4) 0.094(2) Uani 1 1 d .
Pt1 Pt 0.5000 0.5000 1.0000 0.02679(14) Uani 1 4 d S

loop_
_atom_site_aniso_label
_atom_site_aniso_U_11
_atom_site_aniso_U_22
_atom_site_aniso_U_33
_atom_site_aniso_U_23
_atom_site_aniso_U_13
_atom_site_aniso_U_12
C1 0.032(3) 0.024(3) 0.043(4) 0.004(3) -0.002(3) -0.001(2)
C2 0.030(3) 0.022(3) 0.072(5) -0.002(3) 0.005(3) -0.009(2)
C3 0.031(3) 0.029(3) 0.073(4) 0.009(4) 0.003(4) 0.008(2)
C4 0.033(4) 0.036(4) 0.044(4) 0.001(3) -0.001(3) 0.006(3)
C5 0.032(3) 0.026(3) 0.044(4) 0.002(3) 0.002(3) 0.000(3)
C6 0.025(3) 0.026(3) 0.046(3) 0.008(3) 0.002(2) 0.001(2)
C7 0.043(4) 0.036(4) 0.057(4) 0.002(3) -0.007(3) 0.006(3)
C8 0.053(5) 0.061(6) 0.054(4) 0.018(4) -0.005(4) 0.004(4)
C9 0.059(5) 0.033(3) 0.062(4) 0.015(3) 0.004(4) 0.010(3)
C10 0.052(5) 0.033(4) 0.070(5) -0.002(3) 0.009(4) 0.002(4)
C11 0.048(5) 0.039(4) 0.052(4) 0.002(3) -0.005(4) 0.005(3)
N1 0.019(2) 0.022(2) 0.046(2) 0.000(2) -0.001(2) 0.0006(16)
F1 0.123(5) 0.041(3) 0.081(3) -0.013(2) -0.001(3) 0.022(3)
F2 0.126(6) 0.087(4) 0.070(4) 0.019(3) -0.018(3) 0.045(4)
Pt1 0.02222(15) 0.02222(15) 0.03593(19) 0.000 0.000 0.000

loop_
_atom_type_symbol
_atom_type_description
_atom_type_scat_dispersion_real
_atom_type_scat_dispersion_imag
_atom_type_scat_source
C C 0.0033 0.0016 'International Tables Vol C Tables 4.2.6.8 and 6.1.1.4'
H H 0.0000 0.0000 'International Tables Vol C Tables 4.2.6.8 and 6.1.1.4'
N N 0.0061 0.0033 'International Tables Vol C Tables 4.2.6.8 and 6.1.1.4'
F F 0.0171 0.0103 'International Tables Vol C Tables 4.2.6.8 and 6.1.1.4'
Pt Pt -1.7033 8.3905 'International Tables Vol C Tables 4.2.6.8 and 6.1.1.4'

loop_
_geom_angle_atom_site_label_1
_geom_angle_atom_site_label_2
_geom_angle_atom_site_label_3
_geom_angle
_geom_angle_site_symmetry_1
_geom_angle_site_symmetry_3
N1 C1 C5 125.0(5) . .
N1 C1 C2 110.4(6) . .
C5 C1 C2 124.4(6) . .
C3 C2 C1 106.6(6) 2_567 .
C3 C2 H2 126.7 2_567 .
C1 C2 H2 126.7 . .
C2 C3 C4 107.8(6) 3_657 .
C2 C3 H3 126.1 3_657 .
C4 C3 H3 126.1 . .
N1 C4 C5 125.8(7) 3_657 .
N1 C4 C3 109.5(6) 3_657 .
C5 C4 C3 124.7(7) . .
C1 C5 C4 123.5(6) . .
C1 C5 C6 119.6(6) . .
C4 C5 C6 116.9(6) . .
C11 C6 C7 120.4(7) . .
C11 C6 C5 122.6(6) . .
C7 C6 C5 117.1(6) . .
C6 C7 C8 117.7(7) . .
C6 C7 H7 121.1 . .
C8 C7 H7 121.1 . .
C9 C8 F2 119.5(8) . .
C9 C8 C7 123.3(8) . .
F2 C8 C7 117.1(8) . .
C8 C9 C10 117.2(7) . .
C8 C9 H9 121.4 . .
C10 C9 H9 121.4 . .
F1 C10 C9 118.2(7) . .
F1 C10 C11 119.3(8) . .
C9 C10 C11 122.4(8) . .
C6 C11 C10 118.9(7) . .
C6 C11 H11 120.5 . .
C10 C11 H11 120.5 . .
C4 N1 C1 105.7(5) 2_567 .
C4 N1 Pt1 126.8(4) 2_567 .
C1 N1 Pt1 127.3(4) . .
N1 Pt1 N1 90.000(3) 3_657 .
N1 Pt1 N1 90.004(4) 3_657 6_665
N1 Pt1 N1 179.5(3) . 6_665
N1 Pt1 N1 179.5(3) 3_657 2_567
N1 Pt1 N1 90.002(4) . 2_567
N1 Pt1 N1 89.999(2) 6_665 2_567

loop_
_geom_bond_atom_site_label_1
_geom_bond_atom_site_label_2
_geom_bond_distance
_geom_bond_site_symmetry_2
C1 N1 1.383(8) .
C1 C5 1.404(10) .
C1 C2 1.437(9) .
C2 C3 1.351(9) 2_567
C2 H2 0.9300 .
C3 C2 1.351(9) 3_657
C3 C4 1.442(10) .
C3 H3 0.9300 .
C4 N1 1.381(9) 3_657
C4 C5 1.417(10) .
C5 C6 1.507(9) .
C6 C11 1.374(10) .
C6 C7 1.374(10) .
C7 C8 1.397(11) .
C7 H7 0.9300 .
C8 C9 1.345(12) .
C8 F2 1.357(10) .
C9 C10 1.364(12) .
C9 H9 0.9300 .
C10 F1 1.341(10) .
C10 C11 1.380(11) .
C11 H11 0.9300 .
N1 C4 1.381(9) 2_567
N1 Pt1 2.007(5) .
Pt1 N1 2.007(5) 3_657
Pt1 N1 2.007(5) 6_665
Pt1 N1 2.007(5) 2_567
